data_4074616
loop_
_publ_author_name
'Yin, Gang-Qiang'
'Wei, Qiao-Hua'
'Zhang, Li-Yi'
'Chen, Zhong-Ning'

_publ_section_title
;
 Luminescent PtII&#x2212;MI(M = Cu, Ag, Au) Heteronuclear Alkynyl
 Complexes Prepared by Reaction of [Pt(C&#x22EE;CR)4]2-with
 [M2(dppm)2]2+(dppm = Bis(diphenylphosphino)methane)
;
_journal_issue 3
_journal_name_full Organometallics
_journal_page_first 580
_journal_paper_doi 10.1021/om050620e
_journal_volume 25
_journal_year 2006
_chemical_formula_sum 'C66.5 H56 Au Cl F6 N0 O0 P4 Pt Sb'
_chemical_formula_weight 1642.25
_chemical_name_systematic
;
 ?
;
_space_group_IT_number 2
_symmetry_cell_setting triclinic
_symmetry_space_group_name_Hall '-P 1'
_symmetry_space_group_name_H-M 'P -1'
_atom_sites_solution_hydrogens geom
_atom_sites_solution_primary direct
_atom_sites_solution_secondary difmap
_audit_creation_method SHELXL-97
_cell_angle_alpha 81.33
_cell_angle_beta 79.6030(10)
_cell_angle_gamma 71.9000(10)
_cell_formula_units_Z 2
_cell_length_a 11.2890(2)
_cell_length_b 14.7199(3)
_cell_length_c 20.5532(4)
_cell_measurement_reflns_used 8192
_cell_measurement_temperature 293(2)
_cell_measurement_theta_max 25.10
_cell_measurement_theta_min 1.01
_cell_volume 3176.66(11)
_computing_cell_refinement 'Siemens SMART & SAINT'
_computing_data_collection 'Siemens SMART'
_computing_data_reduction 'Siemens XPREP'
_computing_molecular_graphics 'Bruker SHELXTL'
_computing_publication_material 'Bruker SHELXTL'
_computing_structure_refinement 'Siemens SHELXTL'
_computing_structure_solution 'Siemens SHELXTL'
_diffrn_ambient_temperature 293(2)
_diffrn_measured_fraction_theta_full 0.974
_diffrn_measured_fraction_theta_max 0.974
_diffrn_measurement_device_type 'Siemens SMART CCD'
_diffrn_measurement_method 'phi and omega scans'
_diffrn_radiation_monochromator graphite
_diffrn_radiation_source 'fine-focus sealed tube'
_diffrn_radiation_type MoK\a
_diffrn_radiation_wavelength 0.71073
_diffrn_reflns_av_R_equivalents 0.0515
_diffrn_reflns_av_sigmaI/netI 0.0590
_diffrn_reflns_limit_h_max 13
_diffrn_reflns_limit_h_min -12
_diffrn_reflns_limit_k_max 17
_diffrn_reflns_limit_k_min -15
_diffrn_reflns_limit_l_max 24
_diffrn_reflns_limit_l_min -16
_diffrn_reflns_number 16446
_diffrn_reflns_theta_full 25.10
_diffrn_reflns_theta_max 25.10
_diffrn_reflns_theta_min 1.01
_diffrn_standards_decay_% none
_diffrn_standards_interval_count none
_diffrn_standards_interval_time none
_diffrn_standards_number none
_exptl_absorpt_coefficient_mu 5.122
_exptl_absorpt_correction_T_max 1.0000
_exptl_absorpt_correction_T_min 1.0000
_exptl_absorpt_correction_type empirical
_exptl_absorpt_process_details 'SADABS (Sheldrick, 1996)'
_exptl_crystal_colour yellow
_exptl_crystal_density_diffrn 1.717
_exptl_crystal_density_method 'not measured'
_exptl_crystal_description prism
_exptl_crystal_F_000 1588
_refine_diff_density_max 2.403
_refine_diff_density_min -3.599
_refine_diff_density_rms 0.284
_refine_ls_extinction_method none
_refine_ls_goodness_of_fit_ref 1.232
_refine_ls_hydrogen_treatment constr
_refine_ls_matrix_type full
_refine_ls_number_parameters 721
_refine_ls_number_reflns 11036
_refine_ls_number_restraints 2
_refine_ls_restrained_S_all 1.232
_refine_ls_R_factor_all 0.1096
_refine_ls_R_factor_gt 0.0864
_refine_ls_shift/su_max 0.000
_refine_ls_shift/su_mean 0.000
_refine_ls_structure_factor_coef Fsqd
_refine_ls_weighting_details 'calc w=1/[\s^2^(Fo^2^)+(0.0651P)^2^+69.8007P] where P=(Fo^2^+2Fc^2^)/3'
_refine_ls_weighting_scheme calc
_refine_ls_wR_factor_gt 0.1966
_refine_ls_wR_factor_ref 0.2156
_reflns_number_gt 8995
_reflns_number_total 11036
_reflns_threshold_expression >2sigma(I)
_cod_data_source_file om050620esi20051124_094200.cif
_cod_data_source_block Compoumd_11
_cod_depositor_comments
;
The following automatic conversions were performed:

'_refine_ls_hydrogen_treatment' value 'contr' was replaced with the
value 'constr' as specified in the replacement file
'src/cod-tools/trunk/data/replacement-values/replacement_values.lst'.

Automatic conversion script
Id: cif_fix_values 5376 2017-05-30 11:51:03Z andrius 
;
_cod_original_cell_volume 3176.67(11)
_cod_original_sg_symbol_H-M P-1
_cod_original_formula_sum 'C66.50 H56 Au Cl F6 N0 O0 P4 Pt Sb'
_cod_database_code 4074616

loop_
_symmetry_equiv_pos_as_xyz
'x, y, z'
'-x, -y, -z'

loop_
_atom_site_label
_atom_site_type_symbol
_atom_site_fract_x
_atom_site_fract_y
_atom_site_fract_z
_atom_site_U_iso_or_equiv
_atom_site_adp_type
_atom_site_occupancy
_atom_site_symmetry_multiplicity
_atom_site_calc_flag
_atom_site_refinement_flags
_atom_site_disorder_assembly
_atom_site_disorder_group
Pt Pt 0.56945(5) 0.32173(4) 0.30070(3) 0.03486(18) Uani 1 1 d . . .
Au Au 0.44672(6) 0.27599(4) 0.20125(3) 0.0461(2) Uani 1 1 d . . .
C01 C 0.601(5) 1.005(3) -0.028(7) 0.28(7) Uiso 0.50 1 d PD . .
Cl1 Cl 0.455(4) 1.085(3) -0.046(2) 0.234(15) Uiso 0.50 1 d PD . .
Cl2 Cl 0.563(4) 0.896(3) -0.009(2) 0.241(15) Uiso 0.50 1 d PD . .
P1 P 0.2878(4) 0.4203(3) 0.2134(2) 0.0433(10) Uani 1 1 d . . .
P2 P 0.4783(4) 0.4844(3) 0.2773(2) 0.0365(9) Uani 1 1 d . . .
P3 P 0.5877(4) 0.1244(3) 0.1891(2) 0.0432(10) Uani 1 1 d . . .
P4 P 0.6484(4) 0.1567(3) 0.3214(2) 0.0378(9) Uani 1 1 d . . .
F1 F -0.0354(17) -0.1984(12) 0.1553(9) 0.123(6) Uani 1 1 d . . .
F2 F -0.1266(11) -0.1336(10) 0.2740(8) 0.098(5) Uani 1 1 d . . .
F3 F 0.0457(17) -0.3039(9) 0.2636(9) 0.118(6) Uani 1 1 d . . .
F4 F 0.1039(14) -0.1581(12) 0.2970(7) 0.101(5) Uani 1 1 d . . .
F5 F 0.1952(13) -0.2262(12) 0.1788(8) 0.110(5) Uani 1 1 d . . .
F6 F 0.0262(17) -0.0538(10) 0.1898(8) 0.110(5) Uani 1 1 d . . .
C1 C 0.3146(14) 0.5035(11) 0.2656(9) 0.042(4) Uani 1 1 d . . .
H1A H 0.2824 0.5687 0.2457 0.050 Uiso 1 1 calc R . .
H1B H 0.2653 0.4981 0.3091 0.050 Uiso 1 1 calc R . .
C2 C 0.7099(17) 0.0976(11) 0.2445(9) 0.048(4) Uani 1 1 d . . .
H2A H 0.7401 0.0286 0.2556 0.057 Uiso 1 1 calc R . .
H2B H 0.7806 0.1191 0.2211 0.057 Uiso 1 1 calc R . .
C11 C 0.4254(16) 0.3307(11) 0.3797(9) 0.046(4) Uani 1 1 d . . .
C12 C 0.337(2) 0.3338(15) 0.4212(9) 0.062(5) Uani 1 1 d . A .
C13 C 0.229(2) 0.3295(17) 0.4706(10) 0.073(6) Uani 1 1 d . . .
C14 C 0.135(5) 0.324(4) 0.452(3) 0.082(16) Uiso 0.47(3) 1 d P A 1
H14A H 0.1357 0.3263 0.4063 0.098 Uiso 0.47(3) 1 calc PR A 1
C15 C 0.020(7) 0.315(5) 0.496(4) 0.12(2) Uiso 0.47(3) 1 d P A 1
H15A H -0.0476 0.3078 0.4792 0.144 Uiso 0.47(3) 1 calc PR A 1
C14' C 0.119(5) 0.414(4) 0.473(4) 0.15(3) Uani 0.53(3) 1 d P A 2
H14B H 0.1228 0.4692 0.4448 0.175 Uiso 0.53(3) 1 calc PR A 2
C15' C 0.005(8) 0.417(6) 0.519(4) 0.15(3) Uiso 0.53(3) 1 d P A 2
H15B H -0.0664 0.4696 0.5219 0.181 Uiso 0.53(3) 1 calc PR A 2
C16 C 0.018(4) 0.319(3) 0.561(2) 0.139(13) Uiso 1 1 d . . .
C17 C 0.147(6) 0.293(4) 0.585(3) 0.094(18) Uiso 0.47(3) 1 d P A 1
H17A H 0.1542 0.2716 0.6295 0.113 Uiso 0.47(3) 1 calc PR A 1
C18 C 0.246(4) 0.302(3) 0.542(2) 0.063(12) Uiso 0.47(3) 1 d P A 1
H18A H 0.3238 0.2914 0.5562 0.076 Uiso 0.47(3) 1 calc PR A 1
C17' C 0.086(6) 0.260(5) 0.555(3) 0.104(18) Uiso 0.53(3) 1 d P A 2
H17B H 0.0766 0.2049 0.5808 0.125 Uiso 0.53(3) 1 calc PR A 2
C18' C 0.211(6) 0.252(5) 0.504(3) 0.12(2) Uiso 0.53(3) 1 d P A 2
H18B H 0.2713 0.1928 0.4994 0.145 Uiso 0.53(3) 1 calc PR A 2
C21 C 0.7169(14) 0.3118(11) 0.2262(7) 0.039(3) Uani 1 1 d . . .
C22 C 0.8083(19) 0.3021(12) 0.1872(10) 0.055(5) Uani 1 1 d . . .
C23 C 0.9295(18) 0.2865(16) 0.1410(8) 0.061(5) Uani 1 1 d . . .
C24 C 0.971(2) 0.3671(16) 0.1129(10) 0.069(6) Uani 1 1 d . . .
H24A H 0.9216 0.4292 0.1207 0.082 Uiso 1 1 calc R . .
C25 C 1.087(2) 0.350(2) 0.0733(11) 0.086(8) Uani 1 1 d . . .
H25A H 1.1147 0.4024 0.0543 0.103 Uiso 1 1 calc R . .
C26 C 1.162(3) 0.262(3) 0.0607(13) 0.110(11) Uani 1 1 d . . .
H26A H 1.2384 0.2540 0.0327 0.132 Uiso 1 1 calc R . .
C27 C 1.122(3) 0.183(2) 0.0910(14) 0.108(10) Uani 1 1 d . . .
H27A H 1.1752 0.1215 0.0858 0.130 Uiso 1 1 calc R . .
C28 C 1.003(2) 0.1959(18) 0.1292(12) 0.087(8) Uani 1 1 d . . .
H28A H 0.9737 0.1431 0.1463 0.105 Uiso 1 1 calc R . .
C31 C 0.2619(18) 0.4878(12) 0.1332(9) 0.054(5) Uani 1 1 d . . .
C32 C 0.346(2) 0.4587(17) 0.0779(10) 0.069(6) Uani 1 1 d . . .
H32A H 0.4154 0.4048 0.0822 0.082 Uiso 1 1 calc R . .
C33 C 0.330(3) 0.5096(19) 0.0145(12) 0.086(7) Uani 1 1 d . . .
H33A H 0.3884 0.4906 -0.0227 0.103 Uiso 1 1 calc R . .
C34 C 0.225(3) 0.5881(19) 0.0092(13) 0.092(8) Uani 1 1 d . . .
H34A H 0.2139 0.6224 -0.0322 0.111 Uiso 1 1 calc R . .
C35 C 0.139(3) 0.6166(17) 0.0628(14) 0.093(9) Uani 1 1 d . . .
H35A H 0.0674 0.6684 0.0574 0.112 Uiso 1 1 calc R . .
C36 C 0.155(2) 0.5680(15) 0.1268(12) 0.081(7) Uani 1 1 d . . .
H36A H 0.0976 0.5886 0.1638 0.097 Uiso 1 1 calc R . .
C41 C 0.1401(16) 0.4013(12) 0.2577(9) 0.048(4) Uani 1 1 d . . .
C42 C 0.0453(19) 0.4738(16) 0.2892(12) 0.074(6) Uani 1 1 d . . .
H42A H 0.0561 0.5341 0.2882 0.089 Uiso 1 1 calc R . .
C43 C -0.064(2) 0.4559(19) 0.3219(13) 0.086(7) Uani 1 1 d . . .
H43A H -0.1280 0.5044 0.3422 0.103 Uiso 1 1 calc R . .
C44 C -0.079(2) 0.3669(19) 0.3244(12) 0.078(7) Uani 1 1 d . . .
H44A H -0.1540 0.3555 0.3461 0.094 Uiso 1 1 calc R . .
C45 C 0.015(2) 0.2936(17) 0.2952(11) 0.071(6) Uani 1 1 d . . .
H45A H 0.0058 0.2322 0.2994 0.086 Uiso 1 1 calc R . .
C46 C 0.1232(19) 0.3120(13) 0.2595(10) 0.057(5) Uani 1 1 d . . .
H46A H 0.1841 0.2644 0.2368 0.069 Uiso 1 1 calc R . .
C51 C 0.4615(17) 0.5567(12) 0.3453(9) 0.050(4) Uani 1 1 d . . .
C52 C 0.541(3) 0.5238(15) 0.3918(11) 0.083(8) Uani 1 1 d . . .
H52A H 0.5953 0.4617 0.3918 0.099 Uiso 1 1 calc R . .
C53 C 0.542(4) 0.583(2) 0.4411(14) 0.131(14) Uani 1 1 d . . .
H53A H 0.5961 0.5611 0.4728 0.157 Uiso 1 1 calc R . .
C54 C 0.459(3) 0.674(2) 0.4393(13) 0.106(10) Uani 1 1 d . . .
H54A H 0.4578 0.7146 0.4699 0.128 Uiso 1 1 calc R . .
C55 C 0.375(3) 0.706(2) 0.3925(15) 0.103(9) Uani 1 1 d . . .
H55A H 0.3170 0.7669 0.3934 0.124 Uiso 1 1 calc R . .
C56 C 0.379(2) 0.6490(13) 0.3456(11) 0.071(6) Uani 1 1 d . . .
H56A H 0.3251 0.6718 0.3134 0.085 Uiso 1 1 calc R . .
C61 C 0.5512(17) 0.5524(11) 0.2080(8) 0.044(4) Uani 1 1 d . . .
C62 C 0.673(2) 0.5495(17) 0.2097(14) 0.087(8) Uani 1 1 d . . .
H62A H 0.7170 0.5073 0.2416 0.105 Uiso 1 1 calc R . .
C63 C 0.733(3) 0.6089(18) 0.1645(16) 0.100(9) Uani 1 1 d . . .
H63A H 0.8166 0.6058 0.1658 0.120 Uiso 1 1 calc R . .
C64 C 0.665(3) 0.672(2) 0.1181(15) 0.107(10) Uani 1 1 d . . .
H64A H 0.7026 0.7126 0.0884 0.129 Uiso 1 1 calc R . .
C65 C 0.543(4) 0.675(2) 0.1150(12) 0.112(11) Uani 1 1 d . . .
H65A H 0.4986 0.7159 0.0828 0.135 Uiso 1 1 calc R . .
C66 C 0.485(2) 0.6149(16) 0.1608(11) 0.080(7) Uani 1 1 d . . .
H66A H 0.4024 0.6174 0.1594 0.096 Uiso 1 1 calc R . .
C71 C 0.5118(17) 0.0278(13) 0.2109(9) 0.052(4) Uani 1 1 d . . .
C72 C 0.569(2) -0.0639(13) 0.2334(11) 0.064(5) Uani 1 1 d . . .
H72A H 0.6524 -0.0803 0.2404 0.076 Uiso 1 1 calc R . .
C73 C 0.509(3) -0.1325(18) 0.2458(15) 0.099(9) Uani 1 1 d . . .
H73A H 0.5497 -0.1935 0.2643 0.119 Uiso 1 1 calc R . .
C74 C 0.386(3) -0.112(2) 0.2311(14) 0.093(8) Uani 1 1 d . . .
H74A H 0.3474 -0.1606 0.2358 0.112 Uiso 1 1 calc R . .
C75 C 0.325(3) -0.018(2) 0.2094(16) 0.107(10) Uani 1 1 d . . .
H75A H 0.2396 -0.0010 0.2054 0.129 Uiso 1 1 calc R . .
C76 C 0.3904(19) 0.0522(12) 0.1934(11) 0.066(6) Uani 1 1 d . . .
H76A H 0.3542 0.1123 0.1721 0.080 Uiso 1 1 calc R . .
C81 C 0.681(2) 0.1054(14) 0.1081(10) 0.062(5) Uani 1 1 d . . .
C82 C 0.679(3) 0.1772(16) 0.0589(11) 0.083(7) Uani 1 1 d . . .
H82A H 0.6282 0.2389 0.0664 0.099 Uiso 1 1 calc R . .
C83 C 0.751(3) 0.161(2) -0.0029(13) 0.114(10) Uani 1 1 d . . .
H83A H 0.7477 0.2124 -0.0353 0.137 Uiso 1 1 calc R . .
C84 C 0.825(3) 0.075(3) -0.0177(13) 0.117(11) Uani 1 1 d . . .
H84A H 0.8682 0.0659 -0.0604 0.140 Uiso 1 1 calc R . .
C85 C 0.837(3) 0.000(3) 0.0316(14) 0.127(12) Uani 1 1 d . . .
H85A H 0.8920 -0.0603 0.0235 0.152 Uiso 1 1 calc R . .
C86 C 0.765(3) 0.0154(19) 0.0949(14) 0.100(9) Uani 1 1 d . . .
H86A H 0.7737 -0.0352 0.1285 0.120 Uiso 1 1 calc R . .
C91 C 0.7835(17) 0.1259(13) 0.3680(9) 0.052(4) Uani 1 1 d . . .
C92 C 0.7669(18) 0.1765(17) 0.4213(9) 0.064(5) Uani 1 1 d . . .
H92A H 0.6904 0.2215 0.4337 0.077 Uiso 1 1 calc R . .
C93 C 0.870(2) 0.159(2) 0.4574(11) 0.090(8) Uani 1 1 d . . .
H93A H 0.8607 0.1928 0.4934 0.108 Uiso 1 1 calc R . .
C94 C 0.983(2) 0.0905(19) 0.4394(12) 0.080(7) Uani 1 1 d . . .
H94A H 1.0490 0.0775 0.4641 0.096 Uiso 1 1 calc R . .
C95 C 0.998(2) 0.0429(16) 0.3854(15) 0.084(8) Uani 1 1 d . . .
H95A H 1.0751 -0.0006 0.3722 0.101 Uiso 1 1 calc R . .
C96 C 0.8975(19) 0.0586(13) 0.3491(12) 0.071(6) Uani 1 1 d . . .
H96A H 0.9073 0.0244 0.3130 0.086 Uiso 1 1 calc R . .
C101 C 0.5432(15) 0.0894(11) 0.3673(8) 0.039(3) Uani 1 1 d . . .
C102 C 0.4146(18) 0.1206(15) 0.3603(9) 0.058(5) Uani 1 1 d . . .
H10A H 0.3808 0.1805 0.3380 0.070 Uiso 1 1 calc R . .
C103 C 0.339(2) 0.0634(18) 0.3860(13) 0.081(7) Uani 1 1 d . . .
H10B H 0.2546 0.0856 0.3809 0.097 Uiso 1 1 calc R . .
C104 C 0.383(3) -0.025(2) 0.4188(14) 0.097(9) Uani 1 1 d . . .
H10C H 0.3314 -0.0639 0.4346 0.116 Uiso 1 1 calc R . .
C105 C 0.509(3) -0.054(2) 0.4279(16) 0.115(11) Uani 1 1 d . . .
H10D H 0.5398 -0.1118 0.4534 0.137 Uiso 1 1 calc R . .
C106 C 0.590(2) -0.0019(16) 0.4013(13) 0.084(7) Uani 1 1 d . . .
H10E H 0.6749 -0.0262 0.4055 0.101 Uiso 1 1 calc R . .
Sb Sb 0.03413(13) -0.17928(9) 0.22622(7) 0.0616(4) Uani 1 1 d . . .

loop_
_atom_site_aniso_label
_atom_site_aniso_U_11
_atom_site_aniso_U_22
_atom_site_aniso_U_33
_atom_site_aniso_U_23
_atom_site_aniso_U_13
_atom_site_aniso_U_12
Pt 0.0379(3) 0.0350(3) 0.0346(3) -0.0043(2) -0.0119(2) -0.0107(2)
Au 0.0539(4) 0.0414(4) 0.0464(4) -0.0086(3) -0.0230(3) -0.0078(3)
P1 0.048(2) 0.038(2) 0.046(2) -0.0029(18) -0.020(2) -0.0108(18)
P2 0.042(2) 0.0335(19) 0.038(2) -0.0074(16) -0.0115(17) -0.0121(16)
P3 0.053(2) 0.043(2) 0.036(2) -0.0101(17) -0.0117(19) -0.0123(19)
P4 0.038(2) 0.040(2) 0.037(2) -0.0039(17) -0.0107(17) -0.0108(17)
F1 0.135(14) 0.120(13) 0.126(14) -0.024(10) -0.063(11) -0.025(11)
F2 0.054(7) 0.081(9) 0.142(13) -0.027(9) 0.007(8) -0.001(6)
F3 0.145(14) 0.049(7) 0.131(13) -0.002(8) 0.009(11) -0.007(8)
F4 0.099(10) 0.126(12) 0.083(10) -0.036(9) -0.025(8) -0.020(9)
F5 0.076(9) 0.130(13) 0.106(12) -0.044(10) 0.012(8) -0.004(9)
F6 0.148(14) 0.073(9) 0.100(11) 0.013(8) -0.005(10) -0.037(9)
C1 0.030(8) 0.039(8) 0.053(10) -0.005(7) -0.014(7) 0.001(6)
C2 0.059(10) 0.033(8) 0.053(10) 0.004(7) -0.027(8) -0.009(7)
C11 0.050(10) 0.040(9) 0.046(10) -0.004(7) -0.015(8) -0.004(7)
C12 0.070(13) 0.071(13) 0.043(11) -0.011(9) 0.012(10) -0.024(10)
C13 0.100(17) 0.086(15) 0.046(11) -0.024(11) 0.007(11) -0.048(13)
C14' 0.07(3) 0.10(4) 0.19(7) 0.07(4) 0.00(4) 0.04(3)
C21 0.030(8) 0.055(10) 0.027(8) -0.005(7) 0.016(6) -0.017(7)
C22 0.068(12) 0.043(9) 0.061(12) 0.004(8) -0.029(11) -0.021(9)
C23 0.058(11) 0.100(16) 0.024(8) 0.000(9) -0.002(8) -0.030(11)
C24 0.085(15) 0.079(14) 0.056(12) -0.015(10) 0.000(11) -0.048(12)
C25 0.064(14) 0.15(2) 0.060(14) 0.002(15) 0.005(11) -0.066(16)
C26 0.083(19) 0.17(3) 0.057(15) -0.013(18) 0.032(14) -0.02(2)
C27 0.10(2) 0.12(2) 0.077(18) -0.019(17) 0.018(16) -0.007(18)
C28 0.086(17) 0.075(15) 0.075(16) -0.011(12) 0.033(13) -0.012(13)
C31 0.071(12) 0.047(10) 0.056(11) 0.007(8) -0.041(10) -0.025(9)
C32 0.063(12) 0.088(15) 0.054(12) 0.015(11) -0.013(10) -0.028(11)
C33 0.093(18) 0.11(2) 0.067(15) 0.003(13) -0.017(13) -0.047(16)
C34 0.13(2) 0.087(18) 0.069(17) 0.025(14) -0.059(17) -0.037(17)
C35 0.13(2) 0.072(15) 0.083(18) -0.001(13) -0.072(18) -0.004(15)
C36 0.106(18) 0.062(13) 0.068(14) -0.007(11) -0.044(13) 0.005(12)
C41 0.050(10) 0.049(10) 0.053(10) 0.006(8) -0.025(8) -0.022(8)
C42 0.048(11) 0.067(13) 0.104(18) -0.001(12) -0.008(11) -0.016(10)
C43 0.063(14) 0.095(18) 0.092(18) -0.005(14) -0.005(13) -0.017(13)
C44 0.068(14) 0.095(18) 0.086(17) 0.022(14) -0.030(13) -0.047(14)
C45 0.091(16) 0.074(14) 0.074(15) 0.013(11) -0.035(13) -0.057(13)
C46 0.068(12) 0.045(10) 0.067(12) 0.005(9) -0.036(10) -0.019(9)
C51 0.062(11) 0.050(10) 0.045(10) -0.013(8) -0.012(8) -0.020(8)
C52 0.13(2) 0.063(12) 0.070(14) -0.019(11) -0.066(15) -0.022(13)
C53 0.22(4) 0.088(19) 0.083(19) -0.037(15) -0.09(2) 0.00(2)
C54 0.18(3) 0.091(19) 0.062(16) -0.028(14) -0.018(18) -0.05(2)
C55 0.13(2) 0.080(17) 0.10(2) -0.038(15) -0.009(18) -0.018(16)
C56 0.092(16) 0.045(10) 0.076(14) -0.025(10) -0.021(12) -0.006(10)
C61 0.064(11) 0.042(9) 0.032(8) -0.012(7) -0.010(7) -0.019(8)
C62 0.068(14) 0.077(15) 0.11(2) 0.023(14) -0.006(14) -0.034(12)
C63 0.087(17) 0.079(16) 0.14(3) 0.030(17) -0.024(17) -0.053(14)
C64 0.13(3) 0.10(2) 0.10(2) 0.025(17) -0.006(19) -0.06(2)
C65 0.17(3) 0.11(2) 0.051(14) 0.031(14) -0.029(17) -0.03(2)
C66 0.103(18) 0.079(15) 0.060(13) 0.016(11) -0.033(13) -0.029(13)
C71 0.058(11) 0.057(11) 0.053(11) -0.008(8) -0.014(9) -0.029(9)
C72 0.073(13) 0.047(11) 0.077(14) -0.007(9) -0.015(11) -0.023(10)
C73 0.092(18) 0.069(15) 0.13(2) 0.017(15) -0.012(17) -0.033(14)
C74 0.097(19) 0.091(18) 0.12(2) -0.033(16) -0.029(17) -0.052(16)
C75 0.081(17) 0.13(3) 0.14(3) -0.02(2) -0.047(18) -0.046(17)
C76 0.081(13) 0.039(9) 0.103(16) -0.032(10) -0.050(12) -0.019(9)
C81 0.084(14) 0.063(12) 0.049(11) 0.000(9) -0.018(10) -0.033(11)
C82 0.12(2) 0.068(14) 0.051(13) -0.018(11) 0.018(13) -0.031(14)
C83 0.14(3) 0.12(2) 0.062(17) 0.021(16) 0.017(17) -0.05(2)
C84 0.17(3) 0.14(3) 0.047(15) -0.027(17) 0.024(17) -0.06(2)
C85 0.14(3) 0.16(3) 0.063(18) -0.03(2) 0.008(18) -0.02(2)
C86 0.11(2) 0.080(17) 0.087(19) -0.014(14) -0.014(16) 0.009(15)
C91 0.059(11) 0.051(10) 0.045(10) 0.012(8) -0.021(8) -0.012(8)
C92 0.048(10) 0.102(16) 0.042(11) -0.011(10) -0.006(8) -0.019(10)
C93 0.085(17) 0.16(2) 0.043(12) 0.000(13) -0.036(12) -0.047(17)
C94 0.061(14) 0.102(18) 0.078(16) 0.023(14) -0.038(12) -0.022(13)
C95 0.063(13) 0.069(14) 0.13(2) 0.004(14) -0.060(15) -0.012(11)
C96 0.068(13) 0.050(11) 0.110(18) -0.026(11) -0.053(13) -0.005(9)
C101 0.046(9) 0.038(8) 0.036(8) -0.010(6) 0.003(7) -0.017(7)
C102 0.063(12) 0.071(12) 0.051(11) -0.007(9) -0.005(9) -0.037(10)
C103 0.076(15) 0.083(16) 0.092(18) -0.010(14) 0.000(13) -0.041(13)
C104 0.10(2) 0.13(2) 0.088(19) -0.026(17) 0.017(15) -0.079(19)
C105 0.15(3) 0.090(19) 0.13(3) 0.035(17) -0.04(2) -0.08(2)
C106 0.086(16) 0.064(14) 0.097(18) 0.015(13) -0.015(14) -0.026(12)
Sb 0.0577(8) 0.0500(7) 0.0665(9) -0.0094(6) -0.0068(6) -0.0001(6)

loop_
_atom_type_symbol
_atom_type_description
_atom_type_scat_dispersion_real
_atom_type_scat_dispersion_imag
_atom_type_scat_source
C C 0.0033 0.0016 'International Tables Vol C Tables 4.2.6.8 and 6.1.1.4'
H H 0.0000 0.0000 'International Tables Vol C Tables 4.2.6.8 and 6.1.1.4'
N N 0.0061 0.0033 'International Tables Vol C Tables 4.2.6.8 and 6.1.1.4'
F F 0.0171 0.0103 'International Tables Vol C Tables 4.2.6.8 and 6.1.1.4'
O O 0.0106 0.0060 'International Tables Vol C Tables 4.2.6.8 and 6.1.1.4'
P P 0.1023 0.0942 'International Tables Vol C Tables 4.2.6.8 and 6.1.1.4'
Cl Cl 0.1484 0.1585 'International Tables Vol C Tables 4.2.6.8 and 6.1.1.4'
Sb Sb -0.5866 1.5461 'International Tables Vol C Tables 4.2.6.8 and 6.1.1.4'
Pt Pt -1.7033 8.3905 'International Tables Vol C Tables 4.2.6.8 and 6.1.1.4'
Au Au -2.0133 8.8022 'International Tables Vol C Tables 4.2.6.8 and 6.1.1.4'

loop_
_geom_angle_atom_site_label_1
_geom_angle_atom_site_label_2
_geom_angle_atom_site_label_3
_geom_angle
_geom_angle_site_symmetry_1
_geom_angle_site_symmetry_3
C21 Pt C11 177.3(6) . .
C21 Pt P2 95.4(5) . .
C11 Pt P2 85.6(4) . .
C21 Pt P4 86.1(5) . .
C11 Pt P4 93.2(4) . .
P2 Pt P4 175.72(14) . .
C21 Pt Au 84.2(5) . .
C11 Pt Au 98.4(5) . .
P2 Pt Au 91.75(10) . .
P4 Pt Au 84.39(10) . .
P3 Au P1 173.69(15) . .
P3 Au Pt 95.25(10) . .
P1 Au Pt 89.35(10) . .
Cl1 C01 Cl2 101(2) . .
Cl1 C01 Cl1 101(4) . 2_675
Cl2 C01 Cl1 36(2) . 2_675
Cl1 C01 Cl2 35(2) . 2_675
Cl2 C01 Cl2 103(4) . 2_675
Cl1 C01 Cl2 84(5) 2_675 2_675
Cl2 Cl1 C01 87(5) 2_675 .
Cl2 Cl1 C01 61(4) 2_675 2_675
C01 Cl1 C01 79(4) . 2_675
Cl1 Cl2 C01 83(6) 2_675 .
Cl1 Cl2 C01 58(4) 2_675 2_675
C01 Cl2 C01 77(4) . 2_675
C31 P1 C41 109.8(8) . .
C31 P1 C1 106.3(8) . .
C41 P1 C1 101.5(8) . .
C31 P1 Au 110.9(7) . .
C41 P1 Au 111.9(6) . .
C1 P1 Au 115.9(5) . .
C51 P2 C61 100.8(7) . .
C51 P2 C1 102.9(8) . .
C61 P2 C1 108.3(8) . .
C51 P2 Pt 114.8(6) . .
C61 P2 Pt 120.3(6) . .
C1 P2 Pt 108.2(5) . .
C81 P3 C71 106.7(9) . .
C81 P3 C2 102.5(9) . .
C71 P3 C2 106.1(8) . .
C81 P3 Au 116.7(7) . .
C71 P3 Au 112.9(6) . .
C2 P3 Au 110.9(5) . .
C101 P4 C2 103.4(7) . .
C101 P4 C91 105.7(8) . .
C2 P4 C91 105.4(8) . .
C101 P4 Pt 118.6(5) . .
C2 P4 Pt 112.3(5) . .
C91 P4 Pt 110.2(6) . .
P2 C1 P1 116.3(8) . .
P2 C1 H1A 108.2 . .
P1 C1 H1A 108.2 . .
P2 C1 H1B 108.2 . .
P1 C1 H1B 108.2 . .
H1A C1 H1B 107.4 . .
P4 C2 P3 111.7(9) . .
P4 C2 H2A 109.3 . .
P3 C2 H2A 109.3 . .
P4 C2 H2B 109.3 . .
P3 C2 H2B 109.3 . .
H2A C2 H2B 107.9 . .
C12 C11 Pt 174.1(17) . .
C11 C12 C13 175(2) . .
C14 C13 C18' 77(4) . .
C14 C13 C12 118(3) . .
C18' C13 C12 125(4) . .
C14 C13 C14' 63(4) . .
C18' C13 C14' 115(4) . .
C12 C13 C14' 118(3) . .
C14 C13 C18 119(4) . .
C18' C13 C18 56(3) . .
C12 C13 C18 120(3) . .
C14' C13 C18 103(3) . .
C13 C14 C15 125(6) . .
C13 C14 H14A 117.4 . .
C15 C14 H14A 117.4 . .
C16 C15 C14 116(6) . .
C16 C15 H15A 121.9 . .
C14 C15 H15A 121.9 . .
C15' C14' C13 123(5) . .
C15' C14' H14B 118.7 . .
C13 C14' H14B 118.7 . .
C14' C15' C16 110(6) . .
C14' C15' H15B 124.9 . .
C16 C15' H15B 124.9 . .
C17' C16 C15 82(6) . .
C17' C16 C17 54(5) . .
C15 C16 C17 117(5) . .
C17' C16 C15' 127(7) . .
C15 C16 C15' 66(4) . .
C17 C16 C15' 105(5) . .
C18 C17 C16 119(5) . .
C18 C17 H17A 120.4 . .
C16 C17 H17A 120.4 . .
C17 C18 C13 117(4) . .
C17 C18 H18A 121.3 . .
C13 C18 H18A 121.3 . .
C16 C17' C18' 125(7) . .
C16 C17' H17B 117.5 . .
C18' C17' H17B 117.5 . .
C13 C18' C17' 119(5) . .
C13 C18' H18B 120.7 . .
C17' C18' H18B 120.7 . .
C22 C21 Pt 174.4(15) . .
C21 C22 C23 176.4(19) . .
C28 C23 C24 120.7(19) . .
C28 C23 C22 120.6(19) . .
C24 C23 C22 118.6(19) . .
C25 C24 C23 117(2) . .
C25 C24 H24A 121.4 . .
C23 C24 H24A 121.4 . .
C26 C25 C24 124(2) . .
C26 C25 H25A 117.9 . .
C24 C25 H25A 117.9 . .
C25 C26 C27 118(2) . .
C25 C26 H26A 121.1 . .
C27 C26 H26A 121.1 . .
C26 C27 C28 121(3) . .
C26 C27 H27A 119.5 . .
C28 C27 H27A 119.5 . .
C23 C28 C27 119(2) . .
C23 C28 H28A 120.5 . .
C27 C28 H28A 120.5 . .
C32 C31 C36 119.8(18) . .
C32 C31 P1 119.2(14) . .
C36 C31 P1 121.0(17) . .
C31 C32 C33 121(2) . .
C31 C32 H32A 119.5 . .
C33 C32 H32A 119.5 . .
C34 C33 C32 118(2) . .
C34 C33 H33A 120.8 . .
C32 C33 H33A 120.8 . .
C35 C34 C33 122(2) . .
C35 C34 H34A 119.1 . .
C33 C34 H34A 119.1 . .
C34 C35 C36 120(2) . .
C34 C35 H35A 119.8 . .
C36 C35 H35A 119.8 . .
C31 C36 C35 119(2) . .
C31 C36 H36A 120.7 . .
C35 C36 H36A 120.7 . .
C46 C41 C42 119.6(18) . .
C46 C41 P1 118.2(15) . .
C42 C41 P1 122.2(14) . .
C43 C42 C41 120(2) . .
C43 C42 H42A 120.0 . .
C41 C42 H42A 120.0 . .
C44 C43 C42 120(2) . .
C44 C43 H43A 120.0 . .
C42 C43 H43A 120.0 . .
C43 C44 C45 121(2) . .
C43 C44 H44A 119.6 . .
C45 C44 H44A 119.6 . .
C44 C45 C46 119.6(19) . .
C44 C45 H45A 120.2 . .
C46 C45 H45A 120.2 . .
C41 C46 C45 120(2) . .
C41 C46 H46A 120.1 . .
C45 C46 H46A 120.1 . .
C52 C51 C56 119.8(17) . .
C52 C51 P2 119.3(15) . .
C56 C51 P2 120.5(14) . .
C51 C52 C53 121(2) . .
C51 C52 H52A 119.4 . .
C53 C52 H52A 119.4 . .
C54 C53 C52 117(2) . .
C54 C53 H53A 121.5 . .
C52 C53 H53A 121.5 . .
C53 C54 C55 121(2) . .
C53 C54 H54A 119.3 . .
C55 C54 H54A 119.3 . .
C56 C55 C54 120(3) . .
C56 C55 H55A 120.0 . .
C54 C55 H55A 120.0 . .
C55 C56 C51 120(2) . .
C55 C56 H56A 119.8 . .
C51 C56 H56A 119.8 . .
C62 C61 C66 119.4(19) . .
C62 C61 P2 116.5(14) . .
C66 C61 P2 123.5(16) . .
C61 C62 C63 122(2) . .
C61 C62 H62A 119.1 . .
C63 C62 H62A 119.1 . .
C64 C63 C62 118(2) . .
C64 C63 H63A 121.0 . .
C62 C63 H63A 121.0 . .
C63 C64 C65 121(2) . .
C63 C64 H64A 119.5 . .
C65 C64 H64A 119.5 . .
C64 C65 C66 120(2) . .
C64 C65 H65A 120.2 . .
C66 C65 H65A 120.2 . .
C61 C66 C65 120(2) . .
C61 C66 H66A 119.9 . .
C65 C66 H66A 119.9 . .
C72 C71 C76 119.9(17) . .
C72 C71 P3 125.3(15) . .
C76 C71 P3 114.2(14) . .
C73 C72 C71 122(2) . .
C73 C72 H72A 118.8 . .
C71 C72 H72A 118.8 . .
C72 C73 C74 120(2) . .
C72 C73 H73A 119.8 . .
C74 C73 H73A 119.8 . .
C75 C74 C73 118(2) . .
C75 C74 H74A 121.0 . .
C73 C74 H74A 121.0 . .
C74 C75 C76 121(2) . .
C74 C75 H75A 119.7 . .
C76 C75 H75A 119.7 . .
C71 C76 C75 118(2) . .
C71 C76 H76A 121.2 . .
C75 C76 H76A 121.2 . .
C82 C81 C86 117(2) . .
C82 C81 P3 122.3(17) . .
C86 C81 P3 121.1(17) . .
C81 C82 C83 121(2) . .
C81 C82 H82A 119.4 . .
C83 C82 H82A 119.4 . .
C84 C83 C82 123(3) . .
C84 C83 H83A 118.4 . .
C82 C83 H83A 118.4 . .
C83 C84 C85 118(3) . .
C83 C84 H84A 120.9 . .
C85 C84 H84A 120.9 . .
C84 C85 C86 119(3) . .
C84 C85 H85A 120.4 . .
C86 C85 H85A 120.4 . .
C81 C86 C85 121(3) . .
C81 C86 H86A 119.3 . .
C85 C86 H86A 119.3 . .
C92 C91 C96 121.3(17) . .
C92 C91 P4 116.0(14) . .
C96 C91 P4 122.7(15) . .
C91 C92 C93 118(2) . .
C91 C92 H92A 120.8 . .
C93 C92 H92A 120.8 . .
C94 C93 C92 121(2) . .
C94 C93 H93A 119.7 . .
C92 C93 H93A 119.7 . .
C95 C94 C93 120(2) . .
C95 C94 H94A 120.2 . .
C93 C94 H94A 120.2 . .
C94 C95 C96 121(2) . .
C94 C95 H95A 119.6 . .
C96 C95 H95A 119.6 . .
C91 C96 C95 119(2) . .
C91 C96 H96A 120.4 . .
C95 C96 H96A 120.4 . .
C102 C101 C106 117.6(17) . .
C102 C101 P4 120.0(13) . .
C106 C101 P4 121.6(14) . .
C103 C102 C101 120(2) . .
C103 C102 H10A 119.9 . .
C101 C102 H10A 119.9 . .
C104 C103 C102 123(2) . .
C104 C103 H10B 118.7 . .
C102 C103 H10B 118.7 . .
C103 C104 C105 117(2) . .
C103 C104 H10C 121.5 . .
C105 C104 H10C 121.5 . .
C106 C105 C104 123(3) . .
C106 C105 H10D 118.5 . .
C104 C105 H10D 118.5 . .
C105 C106 C101 119(2) . .
C105 C106 H10E 120.3 . .
C101 C106 H10E 120.3 . .
F3 Sb F6 178.4(8) . .
F3 Sb F1 90.7(8) . .
F6 Sb F1 90.8(8) . .
F3 Sb F2 91.3(7) . .
F6 Sb F2 89.4(7) . .
F1 Sb F2 90.9(8) . .
F3 Sb F5 88.2(7) . .
F6 Sb F5 91.1(8) . .
F1 Sb F5 89.2(8) . .
F2 Sb F5 179.5(8) . .
F3 Sb F4 90.2(8) . .
F6 Sb F4 88.3(7) . .
F1 Sb F4 179.1(8) . .
F2 Sb F4 89.1(7) . .
F5 Sb F4 90.8(7) . .

loop_
_geom_bond_atom_site_label_1
_geom_bond_atom_site_label_2
_geom_bond_distance
_geom_bond_site_symmetry_2
Pt C21 2.033(14) .
Pt C11 2.067(18) .
Pt P2 2.308(4) .
Pt P4 2.315(4) .
Pt Au 2.9271(8) .
Au P3 2.322(4) .
Au P1 2.329(4) .
C01 Cl1 1.765(5) .
C01 Cl2 1.765(5) .
C01 Cl1 2.00(10) 2_675
C01 Cl2 2.07(9) 2_675
Cl1 Cl2 1.18(5) 2_675
Cl1 C01 2.00(10) 2_675
Cl2 Cl1 1.18(5) 2_675
Cl2 C01 2.07(9) 2_675
P1 C31 1.814(17) .
P1 C41 1.831(18) .
P1 C1 1.866(16) .
P2 C51 1.831(17) .
P2 C61 1.834(17) .
P2 C1 1.836(15) .
P3 C81 1.81(2) .
P3 C71 1.840(17) .
P3 C2 1.856(16) .
P4 C101 1.823(15) .
P4 C2 1.839(18) .
P4 C91 1.849(17) .
F1 Sb 1.869(15) .
F2 Sb 1.872(12) .
F3 Sb 1.854(13) .
F4 Sb 1.881(14) .
F5 Sb 1.875(13) .
F6 Sb 1.867(13) .
C1 H1A 0.9700 .
C1 H1B 0.9700 .
C2 H2A 0.9700 .
C2 H2B 0.9700 .
C11 C12 1.19(2) .
C12 C13 1.45(3) .
C13 C14 1.22(6) .
C13 C18' 1.30(6) .
C13 C14' 1.46(5) .
C13 C18 1.50(5) .
C14 C15 1.47(8) .
C14 H14A 0.9300 .
C15 C16 1.34(8) .
C15 H15A 0.9300 .
C14' C15' 1.44(9) .
C14' H14B 0.9300 .
C15' C16 1.55(8) .
C15' H15B 0.9300 .
C16 C17' 0.96(6) .
C16 C17 1.54(7) .
C17 C18 1.33(7) .
C17 H17A 0.9300 .
C18 H18A 0.9300 .
C17' C18' 1.58(8) .
C17' H17B 0.9300 .
C18' H18B 0.9300 .
C21 C22 1.17(2) .
C22 C23 1.49(3) .
C23 C28 1.36(3) .
C23 C24 1.41(3) .
C24 C25 1.39(3) .
C24 H24A 0.9300 .
C25 C26 1.34(4) .
C25 H25A 0.9300 .
C26 C27 1.39(4) .
C26 H26A 0.9300 .
C27 C28 1.41(3) .
C27 H27A 0.9300 .
C28 H28A 0.9300 .
C31 C32 1.37(3) .
C31 C36 1.41(3) .
C32 C33 1.41(3) .
C32 H32A 0.9300 .
C33 C34 1.38(4) .
C33 H33A 0.9300 .
C34 C35 1.36(4) .
C34 H34A 0.9300 .
C35 C36 1.41(3) .
C35 H35A 0.9300 .
C36 H36A 0.9300 .
C41 C46 1.38(2) .
C41 C42 1.40(3) .
C42 C43 1.38(3) .
C42 H42A 0.9300 .
C43 C44 1.36(3) .
C43 H43A 0.9300 .
C44 C45 1.38(3) .
C44 H44A 0.9300 .
C45 C46 1.39(3) .
C45 H45A 0.9300 .
C46 H46A 0.9300 .
C51 C52 1.36(3) .
C51 C56 1.39(3) .
C52 C53 1.44(3) .
C52 H52A 0.9300 .
C53 C54 1.37(4) .
C53 H53A 0.9300 .
C54 C55 1.40(4) .
C54 H54A 0.9300 .
C55 C56 1.36(3) .
C55 H55A 0.9300 .
C56 H56A 0.9300 .
C61 C62 1.37(3) .
C61 C66 1.38(3) .
C62 C63 1.41(3) .
C62 H62A 0.9300 .
C63 C64 1.38(4) .
C63 H63A 0.9300 .
C64 C65 1.39(4) .
C64 H64A 0.9300 .
C65 C66 1.40(4) .
C65 H65A 0.9300 .
C66 H66A 0.9300 .
C71 C72 1.35(3) .
C71 C76 1.40(2) .
C72 C73 1.35(3) .
C72 H72A 0.9300 .
C73 C74 1.40(3) .
C73 H73A 0.9300 .
C74 C75 1.39(4) .
C74 H74A 0.9300 .
C75 C76 1.42(3) .
C75 H75A 0.9300 .
C76 H76A 0.9300 .
C81 C82 1.34(3) .
C81 C86 1.40(3) .
C82 C83 1.39(3) .
C82 H82A 0.9300 .
C83 C84 1.32(4) .
C83 H83A 0.9300 .
C84 C85 1.37(4) .
C84 H84A 0.9300 .
C85 C86 1.41(4) .
C85 H85A 0.9300 .
C86 H86A 0.9300 .
C91 C92 1.37(3) .
C91 C96 1.39(3) .
C92 C93 1.42(3) .
C92 H92A 0.9300 .
C93 C94 1.39(3) .
C93 H93A 0.9300 .
C94 C95 1.36(3) .
C94 H94A 0.9300 .
C95 C96 1.41(3) .
C95 H95A 0.9300 .
C96 H96A 0.9300 .
C101 C102 1.41(2) .
C101 C106 1.41(3) .
C102 C103 1.36(3) .
C102 H10A 0.9300 .
C103 C104 1.36(4) .
C103 H10B 0.9300 .
C104 C105 1.39(4) .
C104 H10C 0.9300 .
C105 C106 1.36(3) .
C105 H10D 0.9300 .
C106 H10E 0.9300 .
